data_1510044
loop_
_publ_author_name
'Song, S.H.'
'Seff, K.'
'Kim, Y.'

_publ_section_title
;
 Formation of hexasilver at the center of the large cavity. Three crystal
 structures of dehydrated Ag+- and Ca2+ -exchanged zeolite A, Ag(12-2x)
 Ca(x)-A (x=2,3 and 4) treated with rubidium vapor
;
_journal_name_full 'Journal of Physical Chemistry'
_journal_page_first 9919
_journal_page_last 9924
_journal_paper_doi 10.1021/j100177a057
_journal_volume 95
_journal_year 1991
_chemical_formula_sum 'Ag3.02 Al12 O48 Rb11.85 Si12'
_chemical_name_systematic 'Rb11.85 Ag3.02 (Al12 Si12 O48)'
_space_group_IT_number 221
_symmetry_space_group_name_Hall '-P 4 2 3'
_symmetry_space_group_name_H-M 'P m -3 m'
_cell_angle_alpha 90
_cell_angle_beta 90
_cell_angle_gamma 90
_cell_formula_units_Z 1
_cell_length_a 12.255
_cell_length_b 12.255
_cell_length_c 12.255
_cell_volume 1840.517
_citation_journal_id_ASTM JPCHAX
_cod_data_source_file silver3-x_89.cif
_cod_data_source_block Ag3.02Al12O48Rb11.85Si12
_cod_original_cell_volume 1840.518
_cod_database_code 1510044

loop_
_symmetry_equiv_pos_as_xyz
x,y,z
-y,x,z
-x,-y,z
y,-x,z
x,-y,-z
y,x,-z
-x,y,-z
-y,-x,-z
z,x,y
-x,z,y
-z,-x,y
x,-z,y
z,-x,-y
x,z,-y
-z,x,-y
-x,-z,-y
y,z,x
y,-z,-x
z,y,-x
-y,z,-x
-z,-y,-x
-y,-z,x
z,-y,x
-z,y,x
-x,-y,-z
y,-x,-z
x,y,-z
-y,x,-z
-x,y,z
-y,-x,z
x,-y,z
y,x,z
-z,-x,-y
x,-z,-y
z,x,-y
-x,z,-y
-z,x,y
-x,-z,y
z,-x,y
x,z,y
-y,-z,-x
-y,z,x
-z,-y,x
y,-z,x
z,y,x
y,z,-x
-z,y,-x
z,-y,-x

loop_
_atom_site_label
_atom_site_type_symbol
_atom_site_fract_x
_atom_site_fract_y
_atom_site_fract_z
_atom_site_occupancy
_atom_site_U_iso_or_equiv
Si1 Si+4 0 0.1828 0.3727 0.5 0.0
Al1 Al+3 0 0.1828 0.3727 0.5 0.0
O3 O-2 0.1134 0.1134 0.349 1 0.0
O1 O-2 0 0.231 0.5 1 0.0
O2 O-2 0 0.293 0.293 1 0.0
Rb3 Rb+1 0.108 0.108 0.108 0.306 0.0
Rb2 Rb+1 0.2701 0.2701 0.2701 0.8 0.0
Rb1 Rb+1 0 0.5 0.5 1 0.0
Ag2 Ag 0.34 0.5 0.5 0.392 0.0
Ag1 Ag+1 0.268 0.268 0.5 0.056 0.0
